data_7245656
loop_
_publ_author_name
'Sun, Fan'
'Liu, Zhao'
'Lin, Jiawei'
'Deng, Jun'
'Guo, Zhongnan'
'Yuan, Wenxia'

_publ_section_title
;
 KMnCuTe2: a layered antiferromagnetic semiconductor with long
 metal--metal distance
;
_journal_issue 45
_journal_name_full 'RSC Advances'
_journal_page_first 29003
_journal_page_last 29009
_journal_paper_doi 10.1039/D2RA04789F
_journal_volume 12
_journal_year 2022
_chemical_formula_moiety 'Cu0.97 K Mn1.03 Te2'
_chemical_formula_sum 'Cu0.97 K Mn1.03 Te2'
_chemical_formula_weight 412.52
_space_group_crystal_system tetragonal
_space_group_IT_number 139
_space_group_name_Hall '-I 4 2'
_space_group_name_H-M_alt 'I 4/m m m'
_atom_sites_solution_primary direct
_audit_block_doi 10.25505/fiz.icsd.cc2cmrxp
_audit_creation_date 2019-05-24
_audit_creation_method
;
Olex2 1.2
(compiled 2018.05.29 svn.r3508 for OlexSys, GUI svn.r5506)
;
_audit_update_record
;
2022-07-30 deposited with the CCDC.	2022-10-05 downloaded from the CCDC.
;
_cell_angle_alpha 90
_cell_angle_beta 90
_cell_angle_gamma 90
_cell_formula_units_Z 2
_cell_length_a 4.3115(7)
_cell_length_b 4.3115(7)
_cell_length_c 14.936(2)
_cell_measurement_reflns_used 1547
_cell_measurement_temperature 293(2)
_cell_measurement_theta_max 27.948
_cell_measurement_theta_min 4.921
_cell_volume 277.65(7)
_computing_cell_refinement 'SAINT V8.38A (?, 2016)'
_computing_data_reduction 'SAINT V8.38A (?, 2016)'
_computing_molecular_graphics 'Olex2 (Dolomanov et al., 2009)'
_computing_publication_material 'Olex2 (Dolomanov et al., 2009)'
_computing_structure_refinement 'XL (Sheldrick, 2008)'
_computing_structure_solution 'XS (Sheldrick, 2008)'
_diffrn_ambient_temperature 293(2)
_diffrn_measured_fraction_theta_full 0.990
_diffrn_measured_fraction_theta_max 0.992
_diffrn_measurement_device_type 'Bruker CCD'
_diffrn_measurement_method 'Bruker CCD'
_diffrn_radiation_type MoK\a
_diffrn_radiation_wavelength 0.71073
_diffrn_reflns_av_R_equivalents 0.0388
_diffrn_reflns_av_unetI/netI 0.0234
_diffrn_reflns_Laue_measured_fraction_full 0.990
_diffrn_reflns_Laue_measured_fraction_max 0.992
_diffrn_reflns_limit_h_max 5
_diffrn_reflns_limit_h_min -5
_diffrn_reflns_limit_k_max 5
_diffrn_reflns_limit_k_min -5
_diffrn_reflns_limit_l_max 19
_diffrn_reflns_limit_l_min -19
_diffrn_reflns_number 1097
_diffrn_reflns_point_group_measured_fraction_full 0.990
_diffrn_reflns_point_group_measured_fraction_max 0.992
_diffrn_reflns_theta_full 25.242
_diffrn_reflns_theta_max 27.948
_diffrn_reflns_theta_min 2.728
_diffrn_source 'X-ray tube'
_exptl_absorpt_coefficient_mu 16.932
_exptl_absorpt_correction_T_max 293
_exptl_absorpt_correction_T_min 293
_exptl_absorpt_correction_type multi-scan
_exptl_crystal_colour black
_exptl_crystal_density_diffrn 4.935
_exptl_crystal_description flake
_exptl_crystal_F_000 354
_exptl_crystal_size_max 0.4
_exptl_crystal_size_mid 0.4
_exptl_crystal_size_min 0.1
_refine_diff_density_max 1.667
_refine_diff_density_min -0.897
_refine_diff_density_rms 0.205
_refine_ls_extinction_method none
_refine_ls_goodness_of_fit_ref 1.236
_refine_ls_hydrogen_treatment undef
_refine_ls_matrix_type full
_refine_ls_number_parameters 9
_refine_ls_number_reflns 130
_refine_ls_number_restraints 0
_refine_ls_restrained_S_all 1.236
_refine_ls_R_factor_all 0.0207
_refine_ls_R_factor_gt 0.0202
_refine_ls_shift/su_max 0.000
_refine_ls_shift/su_mean 0.000
_refine_ls_structure_factor_coef Fsqd
_refine_ls_weighting_details 'w=1/[\s^2^(Fo^2^)+(0.0317P)^2^] where P=(Fo^2^+2Fc^2^)/3'
_refine_ls_weighting_scheme calc
_refine_ls_wR_factor_gt 0.0497
_refine_ls_wR_factor_ref 0.0499
_reflns_Friedel_coverage 0.000
_reflns_number_gt 128
_reflns_number_total 130
_reflns_threshold_expression 'I > 2\s(I)'
_cod_data_source_file d2ra04789f2.cif
_cod_data_source_block mo_20190417_bkd_1_2_0m
_cod_original_cell_volume 277.64(10)
_cod_database_code 7245656
_shelx_shelxl_version_number 2014/7
_shelx_space_group_comment
;
The symmetry employed for this shelxl refinement is uniquely defined
by the following loop, which should always be used as a source of
symmetry information in preference to the above space-group names.
They are only intended as comments.
;
_olex2_refinement_description
;
1. Shared sites
{Cu1, Mn1}
2. Uiso/Uaniso restraints and constraints
Uanis(Cu1) = Uanis(Mn1)
3. Others
 Sof(Cu1)=0.125*(1-FVAR(2))
 Sof(Mn1)=0.125*FVAR(2)
;
_olex2_submission_special_instructions 'No special instructions were received'

loop_
_space_group_symop_operation_xyz
'x, y, z'
'-y, x, z'
'-x, -y, z'
'y, -x, z'
'x, -y, -z'
'-x, y, -z'
'y, x, -z'
'-y, -x, -z'
'x+1/2, y+1/2, z+1/2'
'-y+1/2, x+1/2, z+1/2'
'-x+1/2, -y+1/2, z+1/2'
'y+1/2, -x+1/2, z+1/2'
'x+1/2, -y+1/2, -z+1/2'
'-x+1/2, y+1/2, -z+1/2'
'y+1/2, x+1/2, -z+1/2'
'-y+1/2, -x+1/2, -z+1/2'
'-x, -y, -z'
'y, -x, -z'
'x, y, -z'
'-y, x, -z'
'-x, y, z'
'x, -y, z'
'-y, -x, z'
'y, x, z'
'-x+1/2, -y+1/2, -z+1/2'
'y+1/2, -x+1/2, -z+1/2'
'x+1/2, y+1/2, -z+1/2'
'-y+1/2, x+1/2, -z+1/2'
'-x+1/2, y+1/2, z+1/2'
'x+1/2, -y+1/2, z+1/2'
'-y+1/2, -x+1/2, z+1/2'
'y+1/2, x+1/2, z+1/2'

loop_
_atom_site_label
_atom_site_type_symbol
_atom_site_fract_x
_atom_site_fract_y
_atom_site_fract_z
_atom_site_U_iso_or_equiv
_atom_site_adp_type
_atom_site_occupancy
_atom_site_site_symmetry_order
_atom_site_calc_flag
_atom_site_refinement_flags_posn
_atom_site_refinement_flags_adp
_atom_site_refinement_flags_occupancy
_atom_site_disorder_assembly
_atom_site_disorder_group
K1 K 0.0000 0.0000 0.0000 0.0325(6) Uani 1 16 d S T P . .
Te1 Te -0.5000 -0.5000 0.13949(3) 0.0190(2) Uani 1 8 d S T P . .
Mn1 Mn -0.5000 -1.0000 0.2500 0.0248(4) Uani 0.52(3) 8 d S T P . .
Cu1 Cu -0.5000 -1.0000 0.2500 0.0248(4) Uani 0.48(3) 8 d S T P . .

loop_
_atom_site_aniso_label
_atom_site_aniso_U_11
_atom_site_aniso_U_22
_atom_site_aniso_U_33
_atom_site_aniso_U_23
_atom_site_aniso_U_13
_atom_site_aniso_U_12
K1 0.0295(8) 0.0295(8) 0.0385(14) 0.000 0.000 0.000
Te1 0.0185(3) 0.0185(3) 0.0201(3) 0.000 0.000 0.000
Mn1 0.0227(5) 0.0227(5) 0.0290(7) 0.000 0.000 0.000
Cu1 0.0227(5) 0.0227(5) 0.0290(7) 0.000 0.000 0.000

loop_
_atom_type_symbol
_atom_type_description
_atom_type_scat_dispersion_real
_atom_type_scat_dispersion_imag
_atom_type_scat_source
Cu Cu 0.3201 1.2651 'International Tables Vol C Tables 4.2.6.8 and 6.1.1.4'
K K 0.2009 0.2494 'International Tables Vol C Tables 4.2.6.8 and 6.1.1.4'
Mn Mn 0.3368 0.7283 'International Tables Vol C Tables 4.2.6.8 and 6.1.1.4'
Te Te -0.5308 1.6751 'International Tables Vol C Tables 4.2.6.8 and 6.1.1.4'

loop_
_geom_angle_atom_site_label_1
_geom_angle_atom_site_label_2
_geom_angle_atom_site_label_3
_geom_angle
_geom_angle_site_symmetry_1
_geom_angle_site_symmetry_3
_geom_angle_publ_flag
K1 K1 K1 90.0 1_455 1_545 ?
K1 K1 K1 180.0 1_545 1_565 ?
K1 K1 K1 90.0 1_455 1_565 ?
K1 K1 K1 180.0 1_455 1_655 ?
K1 K1 K1 90.0 1_565 1_655 ?
K1 K1 K1 90.0 1_545 1_655 ?
Te1 K1 K1 125.720(5) 1_655 1_455 ?
Te1 K1 K1 125.719(4) 1_655 1_565 ?
Te1 K1 K1 54.281(6) 17_545 1_655 ?
Te1 K1 K1 54.281(5) . 1_455 ?
Te1 K1 K1 125.720(5) 17_445 1_655 ?
Te1 K1 K1 54.280(4) 17_445 1_545 ?
Te1 K1 K1 54.281(6) 1_565 1_455 ?
Te1 K1 K1 125.720(4) 1_665 1_545 ?
Te1 K1 K1 54.280(5) 17_455 1_455 ?
Te1 K1 K1 125.720(4) 17 1_545 ?
Te1 K1 K1 54.280(5) 17 1_655 ?
Te1 K1 K1 125.719(4) 17_455 1_545 ?
Te1 K1 K1 54.280(5) 1_655 1_655 ?
Te1 K1 K1 54.280(4) 17_545 1_545 ?
Te1 K1 K1 54.280(4) 1_565 1_565 ?
Te1 K1 K1 125.720(4) 1_565 1_545 ?
Te1 K1 K1 125.719(4) . 1_565 ?
Te1 K1 K1 54.281(4) 1_655 1_545 ?
Te1 K1 K1 125.719(6) 17_545 1_455 ?
Te1 K1 K1 54.280(5) 17_445 1_455 ?
Te1 K1 K1 54.280(5) 1_665 1_655 ?
Te1 K1 K1 125.720(4) 17_445 1_565 ?
Te1 K1 K1 125.720(5) 17_455 1_655 ?
Te1 K1 K1 125.720(5) 1_665 1_455 ?
Te1 K1 K1 125.719(6) 1_565 1_655 ?
Te1 K1 K1 125.720(5) 17 1_455 ?
Te1 K1 K1 125.719(5) . 1_655 ?
Te1 K1 K1 54.281(4) 17_455 1_565 ?
Te1 K1 K1 125.720(4) 17_545 1_565 ?
Te1 K1 K1 54.280(4) 1_665 1_565 ?
Te1 K1 K1 54.280(4) 17 1_565 ?
Te1 K1 K1 54.281(4) . 1_545 ?
Te1 K1 Te1 108.561(11) 17_445 1_565 ?
Te1 K1 Te1 71.439(7) 1_565 . ?
Te1 K1 Te1 71.439(11) 17_445 17_545 ?
Te1 K1 Te1 71.439(11) 1_665 1_565 ?
Te1 K1 Te1 68.693(14) 1_665 17 ?
Te1 K1 Te1 108.561(8) 17 1_565 ?
Te1 K1 Te1 108.561(12) 17_455 . ?
Te1 K1 Te1 68.693(14) 17_455 1_565 ?
Te1 K1 Te1 180.0 17_445 1_665 ?
Te1 K1 Te1 180.0 17_545 1_565 ?
Te1 K1 Te1 108.561(8) 1_665 17_455 ?
Te1 K1 Te1 108.561(8) 17_445 1_655 ?
Te1 K1 Te1 71.439(8) 17 17_545 ?
Te1 K1 Te1 71.439(7) 1_665 1_655 ?
Te1 K1 Te1 108.561(7) 17_545 . ?
Te1 K1 Te1 108.561(10) 17 1_655 ?
Te1 K1 Te1 71.439(12) 1_655 . ?
Te1 K1 Te1 180.0 17_455 1_655 ?
Te1 K1 Te1 111.307(14) 17_445 17 ?
Te1 K1 Te1 68.693(14) 17_545 1_655 ?
Te1 K1 Te1 71.439(7) 17_445 17_455 ?
Te1 K1 Te1 111.307(14) 1_565 1_655 ?
Te1 K1 Te1 111.307(14) 17_455 17_545 ?
Te1 K1 Te1 68.693(14) 17_445 . ?
Te1 K1 Te1 108.561(11) 1_665 17_545 ?
Te1 K1 Te1 111.307(14) 1_665 . ?
Te1 K1 Te1 180.0 17 . ?
Te1 K1 Te1 71.439(10) 17 17_455 ?
K1 Te1 K1 111.307(14) 1_445 . ?
K1 Te1 K1 71.439(11) . 1_455 ?
K1 Te1 K1 71.439(7) 1_445 1_455 ?
K1 Te1 K1 71.439(11) 1_445 1_545 ?
K1 Te1 K1 111.307(14) 1_455 1_545 ?
K1 Te1 K1 71.439(8) . 1_545 ?
Mn1 Te1 K1 143.759(3) 25_335 . ?
Mn1 Te1 K1 83.076(10) 25_435 1_545 ?
Mn1 Te1 K1 143.759(5) . . ?
Mn1 Te1 K1 143.759(3) 25_435 1_445 ?
Mn1 Te1 K1 83.076(8) . 1_545 ?
Mn1 Te1 K1 143.759(3) 25_435 1_455 ?
Mn1 Te1 K1 83.076(8) 1_565 . ?
Mn1 Te1 K1 143.759(5) 1_565 1_445 ?
Mn1 Te1 K1 143.759(5) 1_565 1_545 ?
Mn1 Te1 K1 83.076(8) . 1_445 ?
Mn1 Te1 K1 143.759(4) 25_335 1_545 ?
Mn1 Te1 K1 83.076(11) 25_335 1_455 ?
Mn1 Te1 K1 83.076(11) 25_435 . ?
Mn1 Te1 K1 83.076(8) 1_565 1_455 ?
Mn1 Te1 K1 143.759(5) . 1_455 ?
Mn1 Te1 K1 83.076(11) 25_335 1_445 ?
Mn1 Te1 Mn1 68.310(8) 25_435 1_565 ?
Mn1 Te1 Mn1 105.120(16) 1_565 . ?
Mn1 Te1 Mn1 68.310(9) 25_435 . ?
Mn1 Te1 Mn1 68.310(9) 1_565 25_335 ?
Mn1 Te1 Mn1 105.120(18) 25_435 25_335 ?
Mn1 Te1 Mn1 68.310(9) . 25_335 ?
Mn1 Te1 Cu1 105.120(18) 25_435 25_335 ?
Mn1 Te1 Cu1 68.310(9) 1_565 25_335 ?
Cu1 Te1 K1 83.076(11) 25_335 1_445 ?
Cu1 Te1 K1 143.759(4) 25_335 1_545 ?
Cu1 Te1 K1 83.076(10) 25_435 1_545 ?
Cu1 Te1 K1 83.076(11) 25_435 . ?
Cu1 Te1 K1 83.076(8) 1_565 1_455 ?
Cu1 Te1 K1 83.076(8) 1_565 . ?
Cu1 Te1 K1 143.759(5) 1_565 1_545 ?
Cu1 Te1 K1 143.759(3) 25_435 1_445 ?
Cu1 Te1 K1 143.759(3) 25_435 1_455 ?
Cu1 Te1 K1 143.759(3) 25_335 . ?
Cu1 Te1 K1 143.759(5) 1_565 1_445 ?
Cu1 Te1 K1 83.076(11) 25_335 1_455 ?
Cu1 Te1 Mn1 0.0 1_565 1_565 ?
Cu1 Te1 Mn1 68.3 25_435 1_565 ?
Cu1 Te1 Mn1 68.3 1_565 25_435 ?
Cu1 Te1 Mn1 68.3 25_335 . ?
Cu1 Te1 Mn1 0.0 25_435 25_435 ?
Cu1 Te1 Mn1 105.1 25_435 25_335 ?
Cu1 Te1 Mn1 0.0 25_335 25_335 ?
Cu1 Te1 Mn1 105.1 1_565 . ?
Cu1 Te1 Mn1 68.3 1_565 25_335 ?
Cu1 Te1 Mn1 68.3 25_435 . ?
Cu1 Te1 Cu1 68.310(9) 1_565 25_335 ?
Cu1 Te1 Cu1 68.310(8) 25_435 1_565 ?
Cu1 Te1 Cu1 105.120(18) 25_435 25_335 ?
Te1 Mn1 Te1 105.119(18) 25_435 25_335 ?
Te1 Mn1 Te1 111.690(9) 1_545 25_335 ?
Te1 Mn1 Te1 111.690(9) . 25_335 ?
Te1 Mn1 Te1 111.690(9) . 25_435 ?
Te1 Mn1 Te1 105.119(16) . 1_545 ?
Te1 Mn1 Te1 111.690(8) 25_435 1_545 ?
Te1 Mn1 Mn1 124.155(5) . 25_325 ?
Te1 Mn1 Mn1 55.845(7) 25_435 25_425 ?
Te1 Mn1 Mn1 124.155(7) 25_435 25_335 ?
Te1 Mn1 Mn1 124.155(7) 25_435 25_325 ?
Te1 Mn1 Mn1 124.155(7) 25_335 25_425 ?
Te1 Mn1 Mn1 55.845(6) 1_545 25_325 ?
Te1 Mn1 Mn1 55.845(7) 25_335 25_335 ?
Te1 Mn1 Mn1 55.845(7) 25_335 25_325 ?
Te1 Mn1 Mn1 55.845(5) 1_545 25_425 ?
Te1 Mn1 Mn1 55.845(5) . 25_435 ?
Te1 Mn1 Mn1 55.845(5) . 25_335 ?
Te1 Mn1 Mn1 55.845(7) 25_435 25_435 ?
Te1 Mn1 Mn1 124.155(5) 1_545 25_335 ?
Te1 Mn1 Mn1 124.155(6) 1_545 25_435 ?
Te1 Mn1 Mn1 124.155(7) 25_335 25_435 ?
Te1 Mn1 Mn1 124.155(5) . 25_425 ?
Te1 Mn1 Cu1 55.845(7) 25_335 25_335 ?
Te1 Mn1 Cu1 55.845(7) 25_435 25_425 ?
Te1 Mn1 Cu1 124.155(7) 25_435 25_335 ?
Te1 Mn1 Cu1 55.845(6) 1_545 25_325 ?
Te1 Mn1 Cu1 124.155(7) 25_335 25_425 ?
Te1 Mn1 Cu1 55.845(7) 25_335 25_325 ?
Te1 Mn1 Cu1 55.845(5) . 25_435 ?
Te1 Mn1 Cu1 124.155(6) 1_545 25_435 ?
Te1 Mn1 Cu1 55.845(5) 1_545 25_425 ?
Te1 Mn1 Cu1 124.155(7) 25_335 25_435 ?
Te1 Mn1 Cu1 55.845(5) . 25_335 ?
Te1 Mn1 Cu1 55.845(7) 25_435 25_435 ?
Te1 Mn1 Cu1 124.155(5) 1_545 25_335 ?
Te1 Mn1 Cu1 124.155(5) . 25_325 ?
Te1 Mn1 Cu1 124.155(5) . 25_425 ?
Te1 Mn1 Cu1 124.155(7) 25_435 25_325 ?
Mn1 Mn1 Mn1 90.000(10) 25_325 25_335 ?
Mn1 Mn1 Mn1 90.000(10) 25_435 25_425 ?
Mn1 Mn1 Mn1 90.000(10) 25_325 25_425 ?
Mn1 Mn1 Mn1 90.000(10) 25_435 25_335 ?
Mn1 Mn1 Mn1 180.0 25_425 25_335 ?
Mn1 Mn1 Mn1 180.0 25_325 25_435 ?
Mn1 Mn1 Cu1 0.0 25_325 25_325 ?
Mn1 Mn1 Cu1 0.0 25_425 25_425 ?
Mn1 Mn1 Cu1 90.000(10) 25_435 25_335 ?
Mn1 Mn1 Cu1 90.000(10) 25_325 25_425 ?
Mn1 Mn1 Cu1 90.000(10) 25_325 25_335 ?
Mn1 Mn1 Cu1 0.0 25_335 25_335 ?
Mn1 Mn1 Cu1 180.0 25_425 25_335 ?
Mn1 Mn1 Cu1 90.000(10) 25_435 25_425 ?
Mn1 Mn1 Cu1 180.0 25_335 25_425 ?
Cu1 Mn1 Mn1 90.0 25_435 25_425 ?
Cu1 Mn1 Mn1 90.0 25_435 25_335 ?
Cu1 Mn1 Mn1 90.0 25_325 25_335 ?
Cu1 Mn1 Mn1 180.0 25_325 25_435 ?
Cu1 Mn1 Mn1 180.0 25_435 25_325 ?
Cu1 Mn1 Mn1 90.0 25_325 25_425 ?
Cu1 Mn1 Mn1 0.0 25_435 25_435 ?
Cu1 Mn1 Cu1 90.000(10) 25_435 25_425 ?
Cu1 Mn1 Cu1 90.000(10) 25_435 25_335 ?
Cu1 Mn1 Cu1 180.0 25_435 25_325 ?
Cu1 Mn1 Cu1 90.000(10) 25_325 25_335 ?
Cu1 Mn1 Cu1 180.0 25_425 25_335 ?
Cu1 Mn1 Cu1 90.000(10) 25_325 25_425 ?

loop_
_geom_bond_atom_site_label_1
_geom_bond_atom_site_label_2
_geom_bond_distance
_geom_bond_site_symmetry_2
_geom_bond_publ_flag
K1 K1 4.3115(7) 1_455 ?
K1 K1 4.3115(7) 1_655 ?
K1 K1 4.3115 1_545 ?
K1 K1 4.3115 1_565 ?
K1 Te1 3.6925(4) 17_545 ?
K1 Te1 3.6925(4) 17_445 ?
K1 Te1 3.6925(4) 17_455 ?
K1 Te1 3.6925(4) 1_565 ?
K1 Te1 3.6925(4) 1_665 ?
K1 Te1 3.6925(4) 1_655 ?
K1 Te1 3.6925(4) . ?
K1 Te1 3.6925(4) 17 ?
Te1 K1 3.6925(4) 1_545 ?
Te1 K1 3.6925(4) 1_445 ?
Te1 K1 3.6925(4) 1_455 ?
Te1 Mn1 2.7151(3) . ?
Te1 Mn1 2.7151(4) 25_435 ?
Te1 Mn1 2.7151(4) 25_335 ?
Te1 Mn1 2.7151(3) 1_565 ?
Te1 Cu1 2.7151(3) 1_565 ?
Te1 Cu1 2.7151(4) 25_435 ?
Te1 Cu1 2.7151(4) 25_335 ?
Mn1 Te1 2.7151(4) 25_435 ?
Mn1 Te1 2.7151(3) 1_545 ?
Mn1 Te1 2.7151(4) 25_335 ?
Mn1 Mn1 3.0487(2) 25_435 ?
Mn1 Mn1 3.0487(2) 25_335 ?
Mn1 Mn1 3.0487(2) 25_425 ?
Mn1 Mn1 3.0487(2) 25_325 ?
Mn1 Cu1 3.0487(2) 25_425 ?
Mn1 Cu1 3.0487(2) 25_435 ?
Mn1 Cu1 3.0487(2) 25_335 ?
Mn1 Cu1 3.0487(2) 25_325 ?
